data_2011593
loop_
_publ_author_name
'Malcolm A. Halcrow'
'Colin A. Kilner'
'Mark Thornton-Pett'

_publ_section_title
;Bis{2,6-bis[3-(2,4,6-trimethylphenyl)pyrazol-1-yl-\k<i>N</i>^2^]pyridine-\k<i>N</i>}zinc(II)
 diperchlorate bis(nitromethane) solvate
;
_journal_issue 12
_journal_name_full 'Acta Crystallographica Section C'
_journal_page_first 1425
_journal_page_last 1426
_journal_paper_doi 10.1107/S0108270100012981
_journal_volume 56
_journal_year 2000
_chemical_formula_iupac '[Zn (C29 H29 N5)2] (Cl O4)2 , 2C H3 N O2'
_chemical_formula_moiety 'C58 H58 N10 Zn 2+ , 2Cl O4 - , 2C H3 N O2'
_chemical_formula_sum 'C60 H64 Cl2 N12 O12 Zn'
_chemical_formula_weight 1281.50
_chemical_name_systematic
;
Bis{2,6-bis[3-(2,4,6-trimethylphenyl)pyrazol-1-yl-N^2^]pyridine-N}zinc(II)
diperchlorate bis(nitromethane) solvate
;
_space_group_IT_number 14
_symmetry_cell_setting monoclinic
_symmetry_space_group_name_Hall '-P 2ybc'
_symmetry_space_group_name_H-M 'P 1 21/c 1'
_audit_creation_method SHELXL97
_cell_angle_alpha 90.00
_cell_angle_beta 100.0240(9)
_cell_angle_gamma 90.00
_cell_formula_units_Z 4
_cell_length_a 11.9913(2)
_cell_length_b 19.8605(3)
_cell_length_c 25.1833(3)
_cell_measurement_reflns_used 86756
_cell_measurement_temperature 150(2)
_cell_measurement_theta_max 27.47
_cell_measurement_theta_min 1.64
_cell_volume 5905.93(15)
_computing_cell_refinement 'DENZO-SMN (Otwinowski & Minor, 1996)'
_computing_data_collection 'COLLECT (Nonius, 1999)'
_computing_data_reduction DENZO-SMN
_computing_molecular_graphics 'ORTEX (McArdle, 1995)'
_computing_publication_material 'SHELXL97 and local software'
_computing_structure_refinement 'SHELXL97 (Sheldrick, 1997)'
_computing_structure_solution 'SHELXS97 (Sheldrick, 1990)'
_diffrn_ambient_temperature 150(2)
_diffrn_detector_area_resol_mean 9.091
_diffrn_measured_fraction_theta_full .998
_diffrn_measured_fraction_theta_max .998
_diffrn_measurement_device_type 'Nonius KappaCCD area-detector'
_diffrn_measurement_method '\f and \w'
_diffrn_radiation_monochromator graphite
_diffrn_radiation_source 'fine-focus sealed tube'
_diffrn_radiation_type MoK\a
_diffrn_radiation_wavelength .71073
_diffrn_reflns_av_R_equivalents .100
_diffrn_reflns_av_sigmaI/netI .062
_diffrn_reflns_limit_h_max 15
_diffrn_reflns_limit_h_min -15
_diffrn_reflns_limit_k_max 25
_diffrn_reflns_limit_k_min -25
_diffrn_reflns_limit_l_max 32
_diffrn_reflns_limit_l_min -32
_diffrn_reflns_number 86756
_diffrn_reflns_theta_full 27.47
_diffrn_reflns_theta_max 27.47
_diffrn_reflns_theta_min 1.64
_diffrn_standards_decay_% none
_exptl_absorpt_coefficient_mu .581
_exptl_absorpt_correction_T_max .854
_exptl_absorpt_correction_T_min .745
_exptl_absorpt_correction_type multi-scan
_exptl_absorpt_process_details '(SORTAV; Blessing, 1995)'
_exptl_crystal_colour colourless
_exptl_crystal_density_diffrn 1.441
_exptl_crystal_density_method 'not measured'
_exptl_crystal_description block
_exptl_crystal_F_000 2672
_exptl_crystal_size_max .54
_exptl_crystal_size_mid .42
_exptl_crystal_size_min .28
_refine_diff_density_max .51
_refine_diff_density_min -.96
_refine_ls_extinction_method none
_refine_ls_goodness_of_fit_ref 1.039
_refine_ls_hydrogen_treatment constr
_refine_ls_matrix_type full
_refine_ls_number_parameters 784
_refine_ls_number_reflns 13519
_refine_ls_number_restraints 0
_refine_ls_restrained_S_all 1.039
_refine_ls_R_factor_all .086
_refine_ls_R_factor_gt .048
_refine_ls_shift/su_max .001
_refine_ls_shift/su_mean .000
_refine_ls_structure_factor_coef Fsqd
_refine_ls_weighting_details 'calc w = 1/[\s^2^(Fo^2^)+(0.0718P)^2^+1.2064P] where P=(Fo^2^+2Fc^2^)/3'
_refine_ls_weighting_scheme calc
_refine_ls_wR_factor_ref .136
_reflns_number_gt 9275
_reflns_number_total 13519
_reflns_threshold_expression I>2\s(I)
_cod_data_source_file bm1431.cif
_cod_data_source_block II
_cod_depositor_comments
;
The following automatic conversions were performed:
'_symmetry_cell_setting' value 'Monoclinic' changed to 'monoclinic'
according to '/home/saulius/struct/CIF-dictionaries/cif_core.dic'
dictionary named 'cif_core.dic' version 2.4.1 from 2010-06-29.

Automatic conversion script
Id: cif_fix_enum 1527 2010-12-29 10:47:43Z saulius 

The following automatic conversions were performed:

'_symmetry_cell_setting' value 'Monoclinic' changed to 'monoclinic'
according to /home/saulius/struct/CIF-dictionaries/cif_core.dic
dictionary named 'cif_core.dic' version 2.4.1 from 2010-06-29.

Automatic conversion script
Id: cif_fix_values 1715 2011-07-08 13:25:40Z adriana 
;
_cod_original_sg_symbol_H-M 'P 21/c'
_cod_database_code 2011593
_cod_database_fobs_code 2011593

loop_
_symmetry_equiv_pos_as_xyz
'x, y, z'
'-x, y+1/2, -z+1/2'
'-x, -y, -z'
'x, -y-1/2, z-1/2'

loop_
_atom_site_label
_atom_site_fract_x
_atom_site_fract_y
_atom_site_fract_z
_atom_site_U_iso_or_equiv
_atom_site_adp_type
_atom_site_calc_flag
_atom_site_refinement_flags
_atom_site_occupancy
_atom_site_disorder_assembly
_atom_site_disorder_group
_atom_site_type_symbol
Zn1 .25188(2) .135096(14) .221358(10) .02305(9) Uani d . 1 . . Zn
N2 .23192(16) .10188(10) .29666(8) .0241(4) Uani d . 1 . . N
C3 .2317(2) .14607(12) .33649(9) .0248(5) Uani d . 1 . . C
C4 .2117(2) .12758(14) .38686(10) .0324(6) Uani d . 1 . . C
H4 .2107 .1592 .4139 .039 Uiso d R 1 . . H
C5 .1919(2) .05971(14) .39458(10) .0356(6) Uani d . 1 . . C
H5 .1803 .0452 .4281 .043 Uiso d R 1 . . H
C6 .1930(2) .01284(13) .35415(10) .0312(6) Uani d . 1 . . C
H6 .1804 -.0327 .3597 .037 Uiso d R 1 . . H
C7 .2130(2) .03688(13) .30523(9) .0265(5) Uani d . 1 . . C
N8 .25111(17) .21324(10) .32173(8) .0265(4) Uani d . 1 . . N
N9 .25170(16) .22712(10) .26826(7) .0237(4) Uani d . 1 . . N
C10 .2573(2) .29429(12) .26476(10) .0267(5) Uani d . 1 . . C
C11 .2618(3) .32293(14) .31634(11) .0385(7) Uani d . 1 . . C
H11 .2678 .3688 .3242 .046 Uiso d R 1 . . H
C12 .2560(2) .27083(13) .35087(10) .0355(6) Uani d . 1 . . C
H12 .2542 .2752 .3872 .043 Uiso d R 1 . . H
C13 .2521(2) .32558(12) .21062(10) .0281(5) Uani d . 1 . . C
C14 .3500(2) .32899(12) .18694(10) .0300(6) Uani d . 1 . . C
C15 .3408(2) .35056(13) .13390(11) .0346(6) Uani d . 1 . . C
H15 .4064 .3538 .1194 .041 Uiso d R 1 . . H
C16 .2367(2) .36844(14) .10340(11) .0369(6) Uani d . 1 . . C
C17 .1428(2) .36878(14) .12845(11) .0360(6) Uani d . 1 . . C
H17 .0743 .3814 .1080 .043 Uiso d R 1 . . H
C18 .1483(2) .34901(13) .18202(11) .0313(6) Uani d . 1 . . C
C19 .4644(2) .31224(14) .21895(11) .0376(6) Uani d . 1 . . C
H19A .4617 .2677 .2354 .056 Uiso calc R 1 . . H
H19B .4853 .3461 .2473 .056 Uiso calc R 1 . . H
H19C .5207 .3120 .1950 .056 Uiso calc R 1 . . H
C20 .2273(3) .39009(18) .04545(12) .0511(8) Uani d . 1 . . C
H20A .2088 .3510 .0218 .077 Uiso calc R 1 . . H
H20B .2996 .4094 .0398 .077 Uiso calc R 1 . . H
H20C .1675 .4240 .0371 .077 Uiso calc R 1 . . H
C21 .0427(2) .35688(15) .20654(12) .0398(7) Uani d . 1 . . C
H21A .0614 .3496 .2456 .060 Uiso calc R 1 . . H
H21B -.0139 .3237 .1906 .060 Uiso calc R 1 . . H
H21C .0121 .4024 .1994 .060 Uiso calc R 1 . . H
N22 .21654(17) -.00361(10) .25928(8) .0261(4) Uani d . 1 . . N
N23 .23673(16) .02669(10) .21282(8) .0251(4) Uani d . 1 . . N
C24 .2401(2) -.02316(13) .17746(10) .0279(5) Uani d . 1 . . C
C25 .2221(2) -.08545(14) .20130(11) .0365(6) Uani d . 1 . . C
H25 .2177 -.1273 .1845 .044 Uiso d R 1 . . H
C26 .2082(2) -.07178(13) .25287(11) .0331(6) Uani d . 1 . . C
H26 .1949 -.1031 .2784 .040 Uiso d R 1 . . H
C27 .2586(2) -.00694(12) .12194(10) .0278(5) Uani d . 1 . . C
C28 .1660(2) .01270(13) .08261(10) .0311(6) Uani d . 1 . . C
C29 .1844(2) .03229(14) .03216(10) .0345(6) Uani d . 1 . . C
H29 .1232 .0448 .0064 .041 Uiso d R 1 . . H
C30 .2921(2) .03306(14) .01853(10) .0337(6) Uani d . 1 . . C
C31 .3820(2) .01139(14) .05731(10) .0346(6) Uani d . 1 . . C
H31 .4542 .0105 .0490 .042 Uiso d R 1 . . H
C32 .3680(2) -.00917(13) .10885(10) .0319(6) Uani d . 1 . . C
C33 .0474(2) .01174(15) .09475(11) .0380(6) Uani d . 1 . . C
H33A .0471 .0319 .1302 .057 Uiso calc R 1 . . H
H33B .0206 -.0349 .0947 .057 Uiso calc R 1 . . H
H33C -.0027 .0376 .0672 .057 Uiso calc R 1 . . H
C34 .3091(3) .05579(16) -.03660(11) .0449(7) Uani d . 1 . . C
H34A .3202 .0164 -.0585 .067 Uiso calc R 1 . . H
H34B .3759 .0849 -.0331 .067 Uiso calc R 1 . . H
H34C .2422 .0808 -.0540 .067 Uiso calc R 1 . . H
C35 .4696(2) -.03141(16) .14910(11) .0430(7) Uani d . 1 . . C
H35A .5277 .0037 .1528 .065 Uiso calc R 1 . . H
H35B .5001 -.0731 .1365 .065 Uiso calc R 1 . . H
H35C .4469 -.0393 .1841 .065 Uiso calc R 1 . . H
N36 .27249(16) .16691(10) .14625(8) .0241(4) Uani d . 1 . . N
C37 .3748(2) .17057(12) .13305(9) .0258(5) Uani d . 1 . . C
C38 .3939(2) .19174(13) .08331(10) .0305(6) Uani d . 1 . . C
H38 .4657 .1922 .0745 .037 Uiso d R 1 . . H
C39 .2992(2) .21033(14) .04640(10) .0322(6) Uani d . 1 . . C
H39 .3074 .2239 .0122 .039 Uiso d R 1 . . H
C40 .1916(2) .20829(13) .05927(10) .0298(6) Uani d . 1 . . C
H40 .1284 .2213 .0350 .036 Uiso d R 1 . . H
C41 .1825(2) .18510(12) .10997(9) .0243(5) Uani d . 1 . . C
N42 .46307(16) .15183(11) .17565(8) .0272(5) Uani d . 1 . . N
N43 .43613(16) .13750(10) .22510(8) .0262(4) Uani d . 1 . . N
C44 .5351(2) .13201(12) .25860(10) .0276(5) Uani d . 1 . . C
C45 .6248(2) .14277(15) .23018(11) .0370(6) Uani d . 1 . . C
H45 .7018 .1413 .2431 .044 Uiso d R 1 . . H
C46 .5766(2) .15579(15) .17853(11) .0355(6) Uani d . 1 . . C
H46 .6122 .1652 .1496 .043 Uiso d R 1 . . H
C47 .5358(2) .12010(13) .31711(10) .0300(6) Uani d . 1 . . C
C48 .5084(2) .05632(14) .33536(10) .0321(6) Uani d . 1 . . C
C49 .4966(2) .04885(16) .38919(11) .0391(7) Uani d . 1 . . C
H49 .4760 .0070 .4011 .047 Uiso d R 1 . . H
C50 .5124(2) .10200(18) .42526(11) .0455(8) Uani d . 1 . . C
C51 .5473(3) .16296(18) .40722(12) .0476(8) Uani d . 1 . . C
H51 .5649 .1985 .4312 .057 Uiso d R 1 . . H
C52 .5615(2) .17350(14) .35396(11) .0383(7) Uani d . 1 . . C
C53 .4957(2) -.00390(14) .29854(11) .0381(6) Uani d . 1 . . C
H53A .5666 -.0114 .2851 .057 Uiso calc R 1 . . H
H53B .4343 .0042 .2681 .057 Uiso calc R 1 . . H
H53C .4779 -.0437 .3185 .057 Uiso calc R 1 . . H
C54 .4938(3) .0939(2) .48266(13) .0717(12) Uani d . 1 . . C
H54A .4126 .0895 .4831 .108 Uiso calc R 1 . . H
H54B .5235 .1335 .5037 .108 Uiso calc R 1 . . H
H54C .5333 .0535 .4984 .108 Uiso calc R 1 . . H
C55 .6033(3) .24092(16) .33919(13) .0570(9) Uani d . 1 . . C
H55A .6170 .2396 .3020 .086 Uiso calc R 1 . . H
H55B .6739 .2519 .3635 .086 Uiso calc R 1 . . H
H55C .5462 .2753 .3424 .086 Uiso calc R 1 . . H
N56 .07836(16) .17746(10) .12830(7) .0253(4) Uani d . 1 . . N
N57 .07650(16) .15035(10) .17828(7) .0230(4) Uani d . 1 . . N
C58 -.0332(2) .14385(12) .18158(10) .0258(5) Uani d . 1 . . C
C59 -.1009(2) .16743(14) .13377(10) .0315(6) Uani d . 1 . . C
H59 -.1792 .1693 .1262 .038 Uiso d R 1 . . H
C60 -.0284(2) .18787(14) .10107(10) .0321(6) Uani d . 1 . . C
H60 -.0477 .2060 .0669 .039 Uiso d R 1 . . H
C61 -.0707(2) .11603(13) .23065(10) .0267(5) Uani d . 1 . . C
C62 -.0634(2) .15634(13) .27712(10) .0281(5) Uani d . 1 . . C
C63 -.0994(2) .13056(14) .32232(10) .0319(6) Uani d . 1 . . C
H63 -.0927 .1577 .3538 .038 Uiso calc R 1 . . H
C64 -.1448(2) .06649(14) .32325(10) .0320(6) Uani d . 1 . . C
C65 -.1555(2) .02854(14) .27646(11) .0359(6) Uani d . 1 . . C
H65 -.1839 -.0152 .2761 .043 Uiso d R 1 . . H
C66 -.1197(2) .05181(14) .22986(11) .0329(6) Uani d . 1 . . C
C67 -.0279(2) .22861(14) .27643(11) .0385(6) Uani d . 1 . . C
H67A -.0929 .2562 .2603 .058 Uiso calc R 1 . . H
H67B .0326 .2331 .2551 .058 Uiso calc R 1 . . H
H67C -.0004 .2438 .3134 .058 Uiso calc R 1 . . H
C68 -.1852(3) .04075(16) .37298(11) .0438(7) Uani d . 1 . . C
H68A -.2351 .0743 .3852 .066 Uiso calc R 1 . . H
H68B -.1199 .0327 .4015 .066 Uiso calc R 1 . . H
H68C -.2269 -.0014 .3645 .066 Uiso calc R 1 . . H
C69 -.1427(3) .00802(17) .18013(13) .0569(9) Uani d . 1 . . C
H69A -.0875 -.0288 .1836 .085 Uiso calc R 1 . . H
H69B -.1362 .0351 .1483 .085 Uiso calc R 1 . . H
H69C -.2194 -.0107 .1763 .085 Uiso calc R 1 . . H
Cl70 -.00754(5) .19456(3) -.07600(2) .03230(15) Uani d . 1 . . Cl
O71 -.01943(17) .15782(11) -.02791(7) .0448(5) Uani d . 1 . . O
O72 -.11652(17) .21764(13) -.10213(9) .0556(6) Uani d . 1 . . O
O73 .06568(18) .25182(11) -.06190(8) .0483(5) Uani d . 1 . . O
O74 .0402(2) .15169(11) -.11171(9) .0561(6) Uani d . 1 . . O
Cl75 -.29084(6) .31741(3) .11716(3) .03563(16) Uani d . 1 . . Cl
O76 -.2692(2) .28740(12) .17002(9) .0567(6) Uani d . 1 . . O
O77 -.37365(19) .36966(12) .11554(9) .0563(6) Uani d . 1 . . O
O78 -.3295(2) .26673(12) .07827(10) .0671(7) Uani d . 1 . . O
O79 -.18724(17) .34644(12) .10737(9) .0548(6) Uani d . 1 . . O
C80 -.1349(4) .34720(19) -.00958(16) .0790(13) Uani d . 1 . . C
H80A -.2005 .3358 -.0352 .119 Uiso d R 1 . . H
H80B -.1253 .3149 .0191 .119 Uiso d R 1 . . H
H80C -.0697 .3466 -.0267 .119 Uiso d R 1 . . H
N81 -.1442(2) .41736(13) .00974(10) .0457(6) Uani d . 1 . . N
O82 -.2376(2) .44344(13) .00165(9) .0588(6) Uani d . 1 . . O
O83 -.0606(2) .44538(14) .03337(11) .0685(7) Uani d . 1 . . O
C84 -.2679(3) .15195(18) -.01551(13) .0499(8) Uani d . 1 . . C
H84A -.2163 .1171 -.0009 .075 Uiso d R 1 . . H
H84B -.2368 .1953 -.0042 .075 Uiso d R 1 . . H
H84C -.2806 .1495 -.0539 .075 Uiso d R 1 . . H
N85 -.3764(2) .14521(13) .00379(11) .0422(6) Uani d . 1 . . N
O87 -.4603(2) .17022(14) -.02297(10) .0656(7) Uani d . 1 . . O
O86 -.3762(2) .11557(12) .04645(10) .0575(6) Uani d . 1 . . O

loop_
_atom_site_aniso_label
_atom_site_aniso_U_11
_atom_site_aniso_U_22
_atom_site_aniso_U_33
_atom_site_aniso_U_12
_atom_site_aniso_U_13
_atom_site_aniso_U_23
Zn1 .02420(15) .02458(15) .02087(15) -.00018(11) .00532(11) .00108(11)
N2 .0237(10) .0259(11) .0227(10) .0006(8) .0042(8) .0006(8)
C3 .0235(12) .0271(13) .0236(12) .0020(10) .0037(9) .0016(10)
C4 .0405(15) .0349(15) .0229(13) .0034(12) .0087(11) -.0005(11)
C5 .0425(16) .0407(16) .0261(13) .0038(13) .0124(11) .0079(12)
C6 .0356(14) .0277(13) .0317(14) .0001(11) .0102(11) .0076(11)
C7 .0245(12) .0281(13) .0274(13) .0012(10) .0055(10) .0022(10)
N8 .0321(11) .0255(11) .0218(10) .0033(9) .0047(8) -.0004(8)
N9 .0267(10) .0244(10) .0206(10) .0002(8) .0061(8) .0014(8)
C10 .0257(13) .0259(13) .0284(13) .0010(10) .0044(10) -.0005(10)
C11 .0570(18) .0239(13) .0343(15) .0014(13) .0072(13) -.0042(11)
C12 .0501(17) .0316(14) .0248(13) .0039(13) .0067(12) -.0053(11)
C13 .0334(14) .0210(12) .0294(13) -.0018(10) .0044(11) .0010(10)
C14 .0341(14) .0222(13) .0346(14) .0006(11) .0089(11) -.0006(11)
C15 .0398(15) .0264(14) .0407(15) -.0022(12) .0159(12) .0022(11)
C16 .0470(17) .0298(14) .0350(15) .0023(12) .0103(12) .0046(12)
C17 .0378(15) .0342(15) .0340(14) -.0007(12) .0010(12) .0059(12)
C18 .0323(14) .0257(13) .0359(14) -.0010(11) .0061(11) .0032(11)
C19 .0330(15) .0344(15) .0466(16) .0029(12) .0100(12) .0037(13)
C20 .062(2) .057(2) .0358(16) .0020(17) .0139(15) .0118(15)
C21 .0314(15) .0437(17) .0454(17) .0011(12) .0095(12) .0122(13)
N22 .0290(11) .0246(11) .0263(10) -.0004(9) .0088(8) .0016(9)
N23 .0243(10) .0253(11) .0259(10) .0003(8) .0049(8) .0014(8)
C24 .0253(12) .0264(13) .0325(13) -.0003(10) .0065(10) -.0028(11)
C25 .0459(16) .0244(13) .0402(15) -.0003(12) .0102(12) -.0042(12)
C26 .0387(15) .0210(13) .0414(15) -.0029(11) .0121(12) .0005(11)
C27 .0312(13) .0246(13) .0282(13) -.0015(10) .0064(10) -.0053(10)
C28 .0307(14) .0278(13) .0348(14) .0000(11) .0061(11) -.0090(11)
C29 .0379(15) .0327(15) .0301(14) .0046(12) -.0015(11) -.0046(11)
C30 .0418(15) .0298(14) .0303(13) -.0002(12) .0083(11) -.0041(11)
C31 .0327(14) .0368(15) .0361(15) -.0006(12) .0110(11) -.0044(12)
C32 .0321(14) .0312(14) .0317(14) .0013(11) .0036(11) -.0061(11)
C33 .0290(14) .0428(16) .0418(16) .0005(12) .0049(12) -.0113(13)
C34 .0520(18) .0511(19) .0326(15) .0027(15) .0103(13) .0044(14)
C35 .0335(15) .0566(19) .0393(16) .0083(14) .0073(12) -.0011(14)
N36 .0232(10) .0270(11) .0224(10) .0002(8) .0044(8) -.0003(8)
C37 .0254(13) .0263(13) .0265(12) .0003(10) .0064(10) .0013(10)
C38 .0304(14) .0341(14) .0305(13) -.0004(11) .0153(11) .0012(11)
C39 .0403(15) .0345(15) .0233(13) -.0009(12) .0094(11) .0032(11)
C40 .0334(14) .0317(14) .0237(12) .0000(11) .0033(10) .0017(10)
C41 .0249(12) .0240(12) .0241(12) -.0002(10) .0043(10) -.0011(10)
N42 .0227(10) .0324(12) .0279(11) .0015(9) .0086(8) .0037(9)
N43 .0259(11) .0270(11) .0259(11) -.0002(9) .0054(8) .0038(9)
C44 .0226(12) .0259(13) .0334(13) .0020(10) .0028(10) .0038(11)
C45 .0204(13) .0464(17) .0432(16) .0033(12) .0032(11) .0075(13)
C46 .0244(13) .0433(16) .0412(16) .0018(12) .0124(11) .0073(13)
C47 .0222(12) .0355(15) .0313(14) .0036(11) .0018(10) .0025(11)
C48 .0241(13) .0384(15) .0334(14) .0018(11) .0041(10) .0037(12)
C49 .0306(14) .0516(18) .0348(15) -.0012(13) .0046(11) .0086(13)
C50 .0337(15) .069(2) .0328(15) .0054(15) .0025(12) -.0009(15)
C51 .0454(18) .057(2) .0364(16) .0086(15) -.0052(13) -.0132(15)
C52 .0348(15) .0373(16) .0382(16) .0053(12) -.0067(12) -.0020(12)
C53 .0381(15) .0323(15) .0427(16) .0011(12) .0035(12) .0064(12)
C54 .062(2) .117(4) .0371(18) .002(2) .0115(16) -.001(2)
C55 .069(2) .0400(18) .053(2) -.0062(17) -.0136(17) -.0024(15)
N56 .0229(10) .0316(11) .0212(10) -.0004(9) .0032(8) .0034(8)
N57 .0228(10) .0259(11) .0210(10) .0003(8) .0055(8) .0015(8)
C58 .0231(12) .0253(13) .0293(13) -.0022(10) .0052(10) -.0025(10)
C59 .0204(12) .0391(15) .0339(14) .0023(11) .0020(10) .0053(12)
C60 .0253(13) .0397(15) .0292(13) .0023(11) -.0011(10) .0059(11)
C61 .0220(12) .0280(13) .0300(13) .0022(10) .0046(10) .0016(10)
C62 .0253(13) .0303(13) .0287(13) -.0020(11) .0046(10) -.0012(11)
C63 .0306(14) .0381(15) .0265(13) -.0020(12) .0035(10) .0001(11)
C64 .0291(13) .0345(14) .0333(14) .0027(11) .0078(11) .0083(12)
C65 .0400(15) .0250(13) .0462(16) -.0008(12) .0174(13) .0039(12)
C66 .0314(14) .0320(14) .0378(14) -.0015(11) .0135(11) -.0037(12)
C67 .0452(16) .0350(15) .0379(15) -.0110(13) .0144(13) -.0059(12)
C68 .0490(18) .0470(18) .0377(16) .0004(14) .0137(13) .0117(14)
C69 .081(2) .0422(18) .056(2) -.0224(17) .0356(18) -.0164(16)
Cl70 .0337(3) .0351(3) .0283(3) -.0018(3) .0058(3) .0025(3)
O71 .0442(12) .0576(13) .0324(10) -.0101(10) .0060(9) .0132(9)
O72 .0395(12) .0737(17) .0511(13) .0063(11) .0007(10) .0195(12)
O73 .0589(13) .0428(12) .0431(12) -.0191(10) .0086(10) .0002(10)
O74 .0751(16) .0441(13) .0583(14) .0007(11) .0369(12) -.0070(11)
Cl75 .0357(4) .0320(3) .0397(4) -.0015(3) .0082(3) -.0017(3)
O76 .0733(16) .0534(14) .0461(13) .0096(12) .0183(11) .0138(11)
O77 .0541(14) .0526(14) .0633(15) .0208(11) .0135(11) .0021(11)
O78 .0718(16) .0554(15) .0673(16) -.0050(13) -.0070(13) -.0288(13)
O79 .0378(12) .0576(14) .0703(15) -.0079(10) .0136(10) .0145(12)
C80 .132(4) .050(2) .059(2) .022(2) .025(2) -.0066(18)
N81 .0570(17) .0443(15) .0369(14) .0088(14) .0108(12) .0047(12)
O82 .0584(15) .0613(15) .0555(14) .0128(12) .0062(11) -.0002(12)
O83 .0543(15) .0724(18) .0759(17) -.0039(13) .0032(13) .0069(14)
C84 .0414(17) .057(2) .0556(19) -.0111(15) .0210(15) -.0082(16)
N85 .0408(15) .0376(14) .0516(16) -.0062(11) .0176(12) -.0101(12)
O87 .0430(14) .0776(19) .0764(17) -.0005(13) .0107(12) .0010(14)
O86 .0739(16) .0465(13) .0614(15) -.0039(12) .0375(12) .0003(12)

loop_
_atom_type_symbol
_atom_type_description
_atom_type_scat_dispersion_real
_atom_type_scat_dispersion_imag
_atom_type_scat_source
C C .0033 .0016 'International Tables Vol C Tables 4.2.6.8 and 6.1.1.4'
H H .0000 .0000 'International Tables Vol C Tables 4.2.6.8 and 6.1.1.4'
N N .0061 .0033 'International Tables Vol C Tables 4.2.6.8 and 6.1.1.4'
O O .0106 .0060 'International Tables Vol C Tables 4.2.6.8 and 6.1.1.4'
Zn Zn .2839 1.4301 'International Tables Vol C Tables 4.2.6.8 and 6.1.1.4'
Cl Cl .1484 .1585 'International Tables Vol C Tables 4.2.6.8 and 6.1.1.4'

loop_
_geom_angle_atom_site_label_1
_geom_angle_atom_site_label_2
_geom_angle_atom_site_label_3
_geom_angle
_geom_angle_publ_flag
N2 Zn1 N9 76.01(8) yes
N2 Zn1 N23 75.65(8) yes
N2 Zn1 N36 179.25(8) yes
N2 Zn1 N43 104.16(7) yes
N2 Zn1 N57 104.02(7) yes
N9 Zn1 N23 151.62(7) yes
N9 Zn1 N36 104.69(8) yes
N9 Zn1 N43 93.12(7) yes
N9 Zn1 N57 93.47(7) yes
N23 Zn1 N36 103.65(8) yes
N23 Zn1 N43 95.29(7) yes
N23 Zn1 N57 91.79(7) yes
N36 Zn1 N43 75.57(7) yes
N36 Zn1 N57 76.25(7) yes
N43 Zn1 N57 151.82(7) yes
C3 N2 C7 119.5(2) ?
C3 N2 Zn1 119.82(16) ?
C7 N2 Zn1 120.59(16) ?
N2 C3 C4 122.6(2) ?
N2 C3 N8 113.6(2) ?
C4 C3 N8 123.7(2) ?
C3 C4 C5 116.6(2) ?
C6 C5 C4 121.8(2) ?
C7 C6 C5 116.7(2) ?
N2 C7 C6 122.7(2) ?
N2 C7 N22 112.8(2) ?
C6 C7 N22 124.6(2) ?
C12 N8 N9 110.7(2) ?
C12 N8 C3 130.3(2) ?
N9 N8 C3 118.37(19) ?
C10 N9 N8 105.83(19) ?
C10 N9 Zn1 142.75(16) ?
N8 N9 Zn1 111.32(14) ?
N9 C10 C11 109.6(2) ?
N9 C10 C13 118.7(2) ?
C11 C10 C13 131.6(2) ?
C12 C11 C10 106.5(2) ?
N8 C12 C11 107.3(2) ?
C18 C13 C14 119.8(2) ?
C18 C13 C10 120.0(2) ?
C14 C13 C10 120.2(2) ?
C15 C14 C13 119.3(2) ?
C15 C14 C19 119.8(2) ?
C13 C14 C19 120.8(2) ?
C14 C15 C16 121.5(3) ?
C17 C16 C15 118.2(3) ?
C17 C16 C20 120.7(3) ?
C15 C16 C20 121.1(3) ?
C16 C17 C18 122.3(3) ?
C17 C18 C13 118.6(2) ?
C17 C18 C21 117.6(2) ?
C13 C18 C21 123.8(2) ?
C26 N22 N23 110.7(2) ?
C26 N22 C7 130.4(2) ?
N23 N22 C7 118.82(19) ?
C24 N23 N22 105.85(19) ?
C24 N23 Zn1 142.16(17) ?
N22 N23 Zn1 111.99(14) ?
N23 C24 C25 110.0(2) ?
N23 C24 C27 119.5(2) ?
C25 C24 C27 130.5(2) ?
C26 C25 C24 106.5(2) ?
C25 C26 N22 106.9(2) ?
C28 C27 C32 119.8(2) ?
C28 C27 C24 119.5(2) ?
C32 C27 C24 120.7(2) ?
C29 C28 C27 119.5(2) ?
C29 C28 C33 119.8(2) ?
C27 C28 C33 120.7(2) ?
C28 C29 C30 122.2(2) ?
C31 C30 C29 117.5(2) ?
C31 C30 C34 121.8(2) ?
C29 C30 C34 120.7(2) ?
C30 C31 C32 122.6(2) ?
C31 C32 C27 118.4(2) ?
C31 C32 C35 119.7(2) ?
C27 C32 C35 121.9(2) ?
C37 N36 C41 119.0(2) ?
C37 N36 Zn1 120.87(16) ?
C41 N36 Zn1 120.08(16) ?
N36 C37 C38 123.5(2) ?
N36 C37 N42 113.4(2) ?
C38 C37 N42 123.2(2) ?
C37 C38 C39 116.4(2) ?
C40 C39 C38 121.5(2) ?
C41 C40 C39 117.0(2) ?
N36 C41 C40 122.6(2) ?
N36 C41 N56 113.7(2) ?
C40 C41 N56 123.7(2) ?
C46 N42 N43 111.0(2) ?
C46 N42 C37 129.5(2) ?
N43 N42 C37 118.60(19) ?
C44 N43 N42 105.49(19) ?
C44 N43 Zn1 143.36(17) ?
N42 N43 Zn1 111.12(14) ?
N43 C44 C45 109.9(2) ?
N43 C44 C47 119.3(2) ?
C45 C44 C47 130.7(2) ?
C46 C45 C44 106.4(2) ?
C45 C46 N42 107.3(2) ?
C48 C47 C52 120.0(2) ?
C48 C47 C44 120.3(2) ?
C52 C47 C44 119.7(2) ?
C49 C48 C47 118.8(3) ?
C49 C48 C53 119.9(3) ?
C47 C48 C53 121.3(2) ?
C50 C49 C48 122.1(3) ?
C51 C50 C49 117.8(3) ?
C51 C50 C54 120.8(3) ?
C49 C50 C54 121.4(3) ?
C50 C51 C52 122.8(3) ?
C51 C52 C47 118.1(3) ?
C51 C52 C55 118.3(3) ?
C47 C52 C55 123.6(3) ?
C60 N56 N57 110.99(19) ?
C60 N56 C41 128.9(2) ?
N57 N56 C41 119.87(18) ?
C58 N57 N56 105.53(18) ?
C58 N57 Zn1 144.75(16) ?
N56 N57 Zn1 109.73(13) ?
N57 C58 C59 109.9(2) ?
N57 C58 C61 121.8(2) ?
C59 C58 C61 128.2(2) ?
C60 C59 C58 106.4(2) ?
N56 C60 C59 107.1(2) ?
C66 C61 C62 119.6(2) ?
C66 C61 C58 120.7(2) ?
C62 C61 C58 119.6(2) ?
C63 C62 C61 119.3(2) ?
C63 C62 C67 119.6(2) ?
C61 C62 C67 120.8(2) ?
C62 C63 C64 122.2(2) ?
C65 C64 C63 117.6(2) ?
C65 C64 C68 121.7(2) ?
C63 C64 C68 120.6(2) ?
C64 C65 C66 122.5(2) ?
C65 C66 C61 118.6(2) ?
C65 C66 C69 117.9(2) ?
C61 C66 C69 123.4(2) ?
O74 Cl70 O72 109.57(15) ?
O74 Cl70 O71 109.65(14) ?
O72 Cl70 O71 109.40(13) ?
O74 Cl70 O73 109.36(14) ?
O72 Cl70 O73 109.16(14) ?
O71 Cl70 O73 109.69(12) ?
O78 Cl75 O79 110.77(16) ?
O78 Cl75 O77 110.59(15) ?
O79 Cl75 O77 108.79(14) ?
O78 Cl75 O76 109.14(15) ?
O79 Cl75 O76 107.71(14) ?
O77 Cl75 O76 109.79(14) ?
O83 N81 O82 123.1(3) ?
O83 N81 C80 119.3(3) ?
O82 N81 C80 117.6(3) ?
O87 N85 O86 123.9(3) ?
O87 N85 C84 118.3(3) ?
O86 N85 C84 117.8(3) ?

loop_
_geom_bond_atom_site_label_1
_geom_bond_atom_site_label_2
_geom_bond_site_symmetry_2
_geom_bond_distance
_geom_bond_publ_flag
Zn1 N2 . 2.0607(19) yes
Zn1 N9 . 2.176(2) yes
Zn1 N23 . 2.168(2) yes
Zn1 N36 . 2.0497(19) yes
Zn1 N43 . 2.195(2) yes
Zn1 N57 . 2.2130(19) yes
N2 C3 . 1.333(3) ?
N2 C7 . 1.335(3) ?
C3 C4 . 1.381(3) ?
C3 N8 . 1.415(3) ?
C4 C5 . 1.388(4) ?
C5 C6 . 1.381(4) ?
C6 C7 . 1.381(3) ?
C7 N22 . 1.416(3) ?
N8 C12 . 1.355(3) ?
N8 N9 . 1.376(3) ?
N9 C10 . 1.339(3) ?
C10 C11 . 1.410(3) ?
C10 C13 . 1.490(3) ?
C11 C12 . 1.361(4) ?
C13 C18 . 1.404(4) ?
C13 C14 . 1.408(4) ?
C14 C15 . 1.389(4) ?
C14 C19 . 1.502(4) ?
C15 C16 . 1.392(4) ?
C16 C17 . 1.384(4) ?
C16 C20 . 1.507(4) ?
C17 C18 . 1.396(4) ?
C18 C21 . 1.510(4) ?
N22 C26 . 1.365(3) ?
N22 N23 . 1.374(3) ?
N23 C24 . 1.337(3) ?
C24 C25 . 1.408(4) ?
C24 C27 . 1.489(3) ?
C25 C26 . 1.365(4) ?
C27 C28 . 1.408(4) ?
C27 C32 . 1.408(4) ?
C28 C29 . 1.383(4) ?
C28 C33 . 1.506(4) ?
C29 C30 . 1.393(4) ?
C30 C31 . 1.391(4) ?
C30 C34 . 1.507(4) ?
C31 C32 . 1.399(4) ?
C32 C35 . 1.509(4) ?
N36 C37 . 1.327(3) ?
N36 C41 . 1.337(3) ?
C37 C38 . 1.378(3) ?
C37 N42 . 1.420(3) ?
C38 C39 . 1.386(4) ?
C39 C40 . 1.385(4) ?
C40 C41 . 1.379(3) ?
C41 N56 . 1.413(3) ?
N42 C46 . 1.353(3) ?
N42 N43 . 1.370(3) ?
N43 C44 . 1.335(3) ?
C44 C45 . 1.408(4) ?
C44 C47 . 1.491(4) ?
C45 C46 . 1.353(4) ?
C47 C48 . 1.406(4) ?
C47 C52 . 1.408(4) ?
C48 C49 . 1.395(4) ?
C48 C53 . 1.505(4) ?
C49 C50 . 1.384(4) ?
C50 C51 . 1.383(5) ?
C50 C54 . 1.509(4) ?
C51 C52 . 1.397(4) ?
C52 C55 . 1.499(4) ?
N56 C60 . 1.359(3) ?
N56 N57 . 1.373(3) ?
N57 C58 . 1.339(3) ?
C58 C59 . 1.410(3) ?
C58 C61 . 1.492(3) ?
C59 C60 . 1.360(4) ?
C61 C66 . 1.403(4) ?
C61 C62 . 1.408(3) ?
C62 C63 . 1.384(4) ?
C62 C67 . 1.498(4) ?
C63 C64 . 1.386(4) ?
C64 C65 . 1.386(4) ?
C64 C68 . 1.509(4) ?
C65 C66 . 1.397(4) ?
C66 C69 . 1.510(4) ?
Cl70 O74 . 1.428(2) ?
Cl70 O72 . 1.432(2) ?
Cl70 O71 . 1.4420(19) ?
Cl70 O73 . 1.443(2) ?
Cl75 O78 . 1.424(2) ?
Cl75 O79 . 1.429(2) ?
Cl75 O77 . 1.432(2) ?
Cl75 O76 . 1.440(2) ?
C80 N81 . 1.486(4) ?
N81 O83 . 1.209(3) ?
N81 O82 . 1.218(3) ?
C84 N85 . 1.472(4) ?
N85 O87 . 1.215(3) ?
N85 O86 . 1.225(3) ?
